data_4346447
loop_
_publ_author_name
'Ostrowska, Katarzyna'
'Musielak, Bogdan'
'Szneler, Edward'
'Dudek, \/Lukasz'
'Gryl, Marlena'
'Stadnicka, Katarzyna'

_publ_section_title
;
 Chelate Ring Size Effect as a Factor of Selective Fluorescent Recognition
 of Zn(2+) Ions by Pyrrolo[2,3-b]quinoxaline with a Substituted 2-Pyridyl
 Group Receptor.
;
_journal_issue 17
_journal_name_full 'Inorganic chemistry'
_journal_page_first 8423
_journal_page_last 8435
_journal_paper_doi 10.1021/acs.inorgchem.5b01533
_journal_volume 54
_journal_year 2015
_chemical_formula_moiety '(C56 H36 N10 O2 Zn) . (C1.80 H7.20 O1.80)'
_chemical_formula_sum 'C57.8 H43.2 N10 O3.8 Zn'
_chemical_formula_weight 1003.99
_chemical_melting_point 594
_chemical_name_systematic
;
 (E)-3-[(pyridin-2-ylamino)phenylmethylidene]-1,3-dihydro-2H-
 1-phenylpyrrolo[2,3-b]quinoxalin-2-one with Zn(II) 2:1 copmplex 
 and 0.90 methanol 
;
_space_group_IT_number 15
_space_group_name_Hall '-I 2ya'
_space_group_name_H-M_alt 'I 1 2/a 1'
_symmetry_cell_setting monoclinic
_symmetry_space_group_name_H-M 'I 1 2/a 1'
_atom_sites_solution_hydrogens difmap
_atom_sites_solution_primary direct
_atom_sites_solution_secondary difmap
_audit_creation_method SHELXL-97
_cell_angle_alpha 90.00
_cell_angle_beta 93.0418(5)
_cell_angle_gamma 90.00
_cell_formula_units_Z 4
_cell_length_a 18.6633(1)
_cell_length_b 14.0837(1)
_cell_length_c 18.5416(1)
_cell_measurement_reflns_used 43270
_cell_measurement_temperature 119.90(14)
_cell_measurement_theta_max 76.6651
_cell_measurement_theta_min 3.2714
_cell_volume 4866.76(5)
_computing_cell_refinement
;
CrysAlisPro, Agilent Technologies,
Version 1.171.36.20 (release 27-06-2012 CrysAlis171 .NET)
(compiled Jul 11 2012,15:38:31)
;
_computing_data_collection
;
CrysAlisPro, Agilent Technologies,
Version 1.171.36.20 (release 27-06-2012 CrysAlis171 .NET)
(compiled Jul 11 2012,15:38:31)
;
_computing_data_reduction
;
CrysAlisPro, Agilent Technologies,
Version 1.171.36.20 (release 27-06-2012 CrysAlis171 .NET)
(compiled Jul 11 2012,15:38:31)
;
_computing_molecular_graphics
;
ORTEP-3 for Windows (L. Farrugia, J. Appl. Cryst., 32 (1999) 837) 
and Mercury 2.3 (C. F. Macrae, P. R. Edgington, P. McCabe, E. Pidcock, 
G. P. Shields, R. Taylor, M. Towler, J. van de Streek, J. Appl. Cryst., 
39 (2006) 453)
;
_computing_publication_material
;
SHELXL-97 (M. Sheldrick, Acta Cryst. A64 (2008) 112)
;
_computing_structure_refinement
;
SHELXL-97 (M. Sheldrick, Acta Cryst. A64 (2008) 112)
;
_computing_structure_solution
; SIR92 (A. Altomare, G. Cascarano, 
C. Giacovazzo, A. Guagliardi, M. C. Burla, G. Polidori, M. Camalli, 
J. Appl. Cryst., 27 (1994) 435)
;
_diffrn_ambient_temperature 119.90(14)
_diffrn_detector_area_resol_mean 10.3756
_diffrn_measured_fraction_theta_full 0.997
_diffrn_measured_fraction_theta_max 0.997
_diffrn_measurement_device_type 'SuperNova, Dual, Cu at zero, Atlas'
_diffrn_radiation_monochromator mirror
_diffrn_radiation_source 'SuperNova (Cu) X-ray Source'
_diffrn_radiation_type 'Cu K\a'
_diffrn_radiation_wavelength 1.54184
_diffrn_reflns_av_R_equivalents 0.0397
_diffrn_reflns_av_sigmaI/netI 0.0116
_diffrn_reflns_limit_h_max 23
_diffrn_reflns_limit_h_min -23
_diffrn_reflns_limit_k_max 17
_diffrn_reflns_limit_k_min -17
_diffrn_reflns_limit_l_max 23
_diffrn_reflns_limit_l_min -23
_diffrn_reflns_number 73822
_diffrn_reflns_theta_full 76.48
_diffrn_reflns_theta_max 76.48
_diffrn_reflns_theta_min 3.93
_exptl_absorpt_coefficient_mu 1.184
_exptl_absorpt_correction_T_max 0.7178
_exptl_absorpt_correction_T_min 0.5519
_exptl_absorpt_correction_type multi-scan
_exptl_absorpt_process_details
;
CrysAlisPro, Agilent Technologies,
Version 1.171.36.20 (release 27-06-2012 CrysAlis171 .NET)
(compiled Jul 11 2012,15:38:31)
Empirical absorption correction using spherical harmonics,
 implemented in SCALE3 ABSPACK scaling algorithm.
;
_exptl_crystal_colour yellow
_exptl_crystal_density_diffrn 1.370
_exptl_crystal_density_method 'not measured'
_exptl_crystal_description block
_exptl_crystal_F_000 2082
_exptl_crystal_size_max 0.57
_exptl_crystal_size_mid 0.45
_exptl_crystal_size_min 0.30
_refine_diff_density_max 0.548
_refine_diff_density_min -0.645
_refine_diff_density_rms 0.054
_refine_ls_extinction_method none
_refine_ls_goodness_of_fit_ref 1.068
_refine_ls_hydrogen_treatment constr
_refine_ls_matrix_type full
_refine_ls_number_parameters 336
_refine_ls_number_reflns 5114
_refine_ls_number_restraints 5
_refine_ls_restrained_S_all 1.068
_refine_ls_R_factor_all 0.0364
_refine_ls_R_factor_gt 0.0355
_refine_ls_shift/su_max 0.001
_refine_ls_shift/su_mean 0.000
_refine_ls_structure_factor_coef Fsqd
_refine_ls_weighting_details 'w=1/[\s^2^(Fo^2^)+(0.0556P)^2^+5.7233P] where P=(Fo^2^+2Fc^2^)/3'
_refine_ls_weighting_scheme calc
_refine_ls_wR_factor_gt 0.1004
_refine_ls_wR_factor_ref 0.1011
_reflns_number_gt 4927
_reflns_number_total 5114
_reflns_threshold_expression >2sigma(I)
_cod_data_source_file ic5b01533_si_004.cif
_cod_data_source_block '[(E)-2]2Zn'
_cod_original_sg_symbol_H-M 'I 2/a  '
_cod_original_formula_sum 'C57.80 H43.20 N10 O3.80 Zn'
_cod_database_code 4346447

loop_
_symmetry_equiv_pos_as_xyz
'x, y, z'
'-x+1/2, y, -z'
'x+1/2, y+1/2, z+1/2'
'-x+1, y+1/2, -z+1/2'
'-x, -y, -z'
'x-1/2, -y, z'
'-x+1/2, -y+1/2, -z+1/2'
'x, -y+1/2, z+1/2'

loop_
_atom_site_label
_atom_site_type_symbol
_atom_site_fract_x
_atom_site_fract_y
_atom_site_fract_z
_atom_site_U_iso_or_equiv
_atom_site_adp_type
_atom_site_occupancy
_atom_site_symmetry_multiplicity
_atom_site_calc_flag
_atom_site_refinement_flags
Zn1 Zn 0.7500 0.352749(18) 1.0000 0.01885(10) Uani 1 2 d S
N1 N 0.78588(7) 0.52163(9) 0.74947(6) 0.0218(3) Uani 1 1 d .
C2 C 0.72977(7) 0.45419(10) 0.74838(8) 0.0203(3) Uani 1 1 d .
O2 O 0.69358(6) 0.43538(8) 0.69291(5) 0.0250(2) Uani 1 1 d .
C3 C 0.72650(7) 0.41594(10) 0.82134(7) 0.0194(3) Uani 1 1 d .
C3A C 0.78082(7) 0.46322(10) 0.86489(7) 0.0185(3) Uani 1 1 d .
N4 N 0.80078(6) 0.45626(8) 0.93446(6) 0.0189(2) Uani 1 1 d .
C4A C 0.85649(7) 0.51613(10) 0.95870(8) 0.0200(3) Uani 1 1 d .
C5 C 0.87994(8) 0.51567(11) 1.03204(8) 0.0232(3) Uani 1 1 d .
H5 H 0.8566 0.4760 1.0650 0.028 Uiso 1 1 calc R
C6 C 0.93643(8) 0.57210(11) 1.05661(8) 0.0256(3) Uani 1 1 d .
H6 H 0.9519 0.5705 1.1062 0.031 Uiso 1 1 calc R
C7 C 0.97116(8) 0.63171(11) 1.00915(9) 0.0270(3) Uani 1 1 d .
H7 H 1.0103 0.6700 1.0265 0.032 Uiso 1 1 calc R
C8 C 0.94852(9) 0.63467(11) 0.93743(9) 0.0268(3) Uani 1 1 d .
H8 H 0.9719 0.6756 0.9054 0.032 Uiso 1 1 calc R
C8A C 0.89102(8) 0.57764(10) 0.91086(8) 0.0220(3) Uani 1 1 d .
N9 N 0.87007(7) 0.58401(9) 0.83820(7) 0.0235(3) Uani 1 1 d .
C9A C 0.81700(7) 0.52920(10) 0.81863(7) 0.0203(3) Uani 1 1 d .
C11 C 0.80393(8) 0.57734(11) 0.68848(8) 0.0230(3) Uani 1 1 d .
C12 C 0.80900(9) 0.67520(12) 0.69516(9) 0.0291(3) Uani 1 1 d .
H12 H 0.8022 0.7049 0.7403 0.035 Uiso 1 1 calc R
C13 C 0.82409(10) 0.72948(14) 0.63507(10) 0.0383(4) Uani 1 1 d .
H13 H 0.8272 0.7966 0.6391 0.046 Uiso 1 1 calc R
C14 C 0.83455(11) 0.68633(16) 0.56963(10) 0.0443(5) Uani 1 1 d .
H14 H 0.8447 0.7237 0.5288 0.053 Uiso 1 1 calc R
C15 C 0.83017(11) 0.58868(17) 0.56370(10) 0.0446(5) Uani 1 1 d .
H15 H 0.8377 0.5591 0.5187 0.053 Uiso 1 1 calc R
C16 C 0.81488(10) 0.53333(13) 0.62310(9) 0.0337(4) Uani 1 1 d .
H16 H 0.8120 0.4662 0.6189 0.040 Uiso 1 1 calc R
C30 C 0.67859(7) 0.34410(10) 0.84167(8) 0.0186(3) Uani 1 1 d .
C31 C 0.62239(7) 0.30968(10) 0.78712(7) 0.0197(3) Uani 1 1 d .
C32 C 0.55976(8) 0.36190(11) 0.77582(8) 0.0242(3) Uani 1 1 d .
H32 H 0.5538 0.4197 0.8012 0.029 Uiso 1 1 calc R
C33 C 0.50569(8) 0.32979(13) 0.72739(9) 0.0292(3) Uani 1 1 d .
H33 H 0.4628 0.3655 0.7196 0.035 Uiso 1 1 calc R
C34 C 0.51462(9) 0.24555(13) 0.69056(9) 0.0322(4) Uani 1 1 d .
H34 H 0.4776 0.2234 0.6576 0.039 Uiso 1 1 calc R
C35 C 0.57708(9) 0.19347(13) 0.70138(9) 0.0330(4) Uani 1 1 d .
H35 H 0.5829 0.1357 0.6759 0.040 Uiso 1 1 calc R
C36 C 0.63143(8) 0.22566(11) 0.74968(8) 0.0257(3) Uani 1 1 d .
H36 H 0.6745 0.1902 0.7569 0.031 Uiso 1 1 calc R
N30 N 0.68381(6) 0.31331(8) 0.90866(6) 0.0193(2) Uani 1 1 d .
C37 C 0.64067(7) 0.24601(10) 0.94214(8) 0.0199(3) Uani 1 1 d .
C38 C 0.58297(8) 0.19098(11) 0.91548(8) 0.0236(3) Uani 1 1 d .
H38 H 0.5666 0.1947 0.8662 0.028 Uiso 1 1 calc R
C39 C 0.55015(9) 0.13055(12) 0.96300(9) 0.0292(3) Uani 1 1 d .
H39 H 0.5102 0.0931 0.9464 0.035 Uiso 1 1 calc R
C40 C 0.57540(9) 0.12472(12) 1.03438(9) 0.0313(3) Uani 1 1 d .
H40 H 0.5536 0.0832 1.0672 0.038 Uiso 1 1 calc R
C41 C 0.63338(9) 0.18111(11) 1.05684(9) 0.0278(3) Uani 1 1 d .
H41 H 0.6514 0.1771 1.1056 0.033 Uiso 1 1 calc R
N42 N 0.66466(7) 0.24075(9) 1.01218(7) 0.0221(3) Uani 1 1 d .
O43 O 0.5949(3) 0.5621(2) 0.6320(2) 0.0293(9) Uiso 0.30 1 d PD
O44 O 0.6153(2) 0.5795(2) 0.61754(15) 0.0317(7) Uiso 0.40 1 d PD
O45 O 0.5719(3) 0.5564(3) 0.6628(4) 0.0324(13) Uiso 0.20 1 d PD
C46 C 0.6092(3) 0.6414(3) 0.6760(3) 0.0338(11) Uiso 0.45 1 d PD
C47 C 0.5961(5) 0.6242(5) 0.6911(3) 0.0320(18) Uiso 0.25 1 d PD
C48 C 0.6194(6) 0.6528(4) 0.6520(6) 0.037(2) Uiso 0.20 1 d PD

loop_
_atom_site_aniso_label
_atom_site_aniso_U_11
_atom_site_aniso_U_22
_atom_site_aniso_U_33
_atom_site_aniso_U_23
_atom_site_aniso_U_13
_atom_site_aniso_U_12
Zn1 0.01686(15) 0.02170(15) 0.01758(15) 0.000 -0.00289(10) 0.000
N1 0.0224(6) 0.0245(6) 0.0184(6) 0.0006(5) -0.0003(4) -0.0029(5)
C2 0.0193(6) 0.0209(6) 0.0207(7) -0.0012(5) 0.0002(5) 0.0012(5)
O2 0.0276(5) 0.0280(5) 0.0190(5) -0.0002(4) -0.0040(4) -0.0036(4)
C3 0.0176(6) 0.0219(7) 0.0185(6) -0.0015(5) -0.0014(5) 0.0011(5)
C3A 0.0158(6) 0.0196(6) 0.0202(6) -0.0007(5) 0.0015(5) 0.0003(5)
N4 0.0162(5) 0.0213(6) 0.0191(5) -0.0006(4) -0.0003(4) -0.0009(4)
C4A 0.0170(6) 0.0210(6) 0.0219(7) -0.0014(5) -0.0006(5) -0.0002(5)
C5 0.0230(7) 0.0248(7) 0.0215(7) 0.0003(5) -0.0009(5) -0.0026(6)
C6 0.0263(7) 0.0270(7) 0.0228(7) -0.0024(6) -0.0046(6) -0.0014(6)
C7 0.0228(7) 0.0289(8) 0.0290(8) -0.0051(6) -0.0020(6) -0.0068(6)
C8 0.0243(7) 0.0294(8) 0.0268(8) -0.0005(6) 0.0022(6) -0.0078(6)
C8A 0.0194(7) 0.0249(7) 0.0217(7) -0.0014(6) 0.0009(5) -0.0023(5)
N9 0.0217(6) 0.0273(6) 0.0216(6) 0.0005(5) 0.0015(5) -0.0045(5)
C9A 0.0191(6) 0.0234(7) 0.0186(6) -0.0004(5) 0.0012(5) 0.0007(5)
C11 0.0191(7) 0.0289(7) 0.0208(7) 0.0045(6) 0.0000(5) -0.0011(5)
C12 0.0252(8) 0.0299(8) 0.0321(8) 0.0040(6) -0.0014(6) -0.0022(6)
C13 0.0335(9) 0.0365(9) 0.0440(10) 0.0155(8) -0.0063(7) -0.0085(7)
C14 0.0425(10) 0.0564(12) 0.0335(9) 0.0209(9) -0.0025(8) -0.0125(9)
C15 0.0504(11) 0.0614(13) 0.0225(8) 0.0040(8) 0.0068(7) -0.0072(10)
C16 0.0386(9) 0.0377(9) 0.0250(8) 0.0011(7) 0.0050(7) -0.0006(7)
C30 0.0156(6) 0.0197(6) 0.0204(7) -0.0022(5) -0.0008(5) 0.0023(5)
C31 0.0179(6) 0.0227(7) 0.0182(6) 0.0003(5) -0.0006(5) -0.0026(5)
C32 0.0210(7) 0.0258(7) 0.0255(7) -0.0038(6) -0.0020(6) 0.0010(6)
C33 0.0192(7) 0.0383(9) 0.0295(8) -0.0036(7) -0.0039(6) 0.0011(6)
C34 0.0237(8) 0.0446(10) 0.0278(8) -0.0107(7) -0.0036(6) -0.0058(7)
C35 0.0304(8) 0.0355(9) 0.0330(8) -0.0156(7) 0.0005(7) -0.0025(7)
C36 0.0216(7) 0.0277(7) 0.0276(7) -0.0060(6) -0.0005(6) 0.0024(6)
N30 0.0164(5) 0.0201(6) 0.0212(6) -0.0003(4) -0.0020(4) -0.0005(4)
C37 0.0183(6) 0.0197(6) 0.0214(7) 0.0009(5) -0.0007(5) 0.0021(5)
C38 0.0217(7) 0.0251(7) 0.0235(7) 0.0009(6) -0.0023(5) -0.0018(6)
C39 0.0270(8) 0.0266(7) 0.0335(8) 0.0029(6) -0.0024(6) -0.0072(6)
C40 0.0341(9) 0.0287(8) 0.0310(8) 0.0091(6) 0.0007(7) -0.0060(7)
C41 0.0307(8) 0.0276(8) 0.0247(7) 0.0062(6) -0.0030(6) -0.0010(6)
N42 0.0207(6) 0.0228(6) 0.0222(6) 0.0021(5) -0.0032(5) -0.0006(5)

loop_
_atom_type_symbol
_atom_type_description
_atom_type_scat_dispersion_real
_atom_type_scat_dispersion_imag
_atom_type_scat_source
C C 0.0181 0.0091 'International Tables Vol C Tables 4.2.6.8 and 6.1.1.4'
H H 0.0000 0.0000 'International Tables Vol C Tables 4.2.6.8 and 6.1.1.4'
N N 0.0311 0.0180 'International Tables Vol C Tables 4.2.6.8 and 6.1.1.4'
O O 0.0492 0.0322 'International Tables Vol C Tables 4.2.6.8 and 6.1.1.4'
Zn Zn -1.5491 0.6778 'International Tables Vol C Tables 4.2.6.8 and 6.1.1.4'

loop_
_geom_angle_atom_site_label_1
_geom_angle_atom_site_label_2
_geom_angle_atom_site_label_3
_geom_angle
_geom_angle_site_symmetry_1
_geom_angle_site_symmetry_3
N30 Zn1 N30 149.57(7) . 2_657
N30 Zn1 N4 88.95(5) . .
N30 Zn1 N4 111.97(4) 2_657 .
N30 Zn1 N4 111.97(4) . 2_657
N30 Zn1 N4 88.95(4) 2_657 2_657
N4 Zn1 N4 94.61(6) . 2_657
N30 Zn1 N42 60.83(5) . .
N30 Zn1 N42 96.97(4) 2_657 .
N4 Zn1 N42 149.69(4) . .
N4 Zn1 N42 94.74(4) 2_657 .
N30 Zn1 N42 96.97(4) . 2_657
N30 Zn1 N42 60.83(4) 2_657 2_657
N4 Zn1 N42 94.74(4) . 2_657
N4 Zn1 N42 149.69(4) 2_657 2_657
N42 Zn1 N42 91.54(6) . 2_657
C9A N1 C2 109.84(12) . .
C9A N1 C11 125.82(12) . .
C2 N1 C11 124.23(12) . .
O2 C2 N1 122.05(13) . .
O2 C2 C3 130.37(13) . .
N1 C2 C3 107.58(12) . .
C2 O2 O43 121.83(10) . .
C2 O2 O44 120.36(11) . .
C2 O2 O45 115.39(15) . .
C30 C3 C3A 128.54(13) . .
C30 C3 C2 124.66(12) . .
C3A C3 C2 106.79(12) . .
N4 C3A C3 132.06(13) . .
N4 C3A C9A 120.35(12) . .
C3 C3A C9A 107.59(12) . .
C3A N4 C4A 115.76(12) . .
C3A N4 Zn1 119.35(9) . .
C4A N4 Zn1 124.84(9) . .
N4 C4A C5 119.83(13) . .
N4 C4A C8A 121.55(13) . .
C5 C4A C8A 118.62(13) . .
C6 C5 C4A 120.69(14) . .
C6 C5 H5 119.7 . .
C4A C5 H5 119.7 . .
C5 C6 C7 120.63(14) . .
C5 C6 H6 119.7 . .
C7 C6 H6 119.7 . .
C8 C7 C6 119.84(14) . .
C8 C7 H7 120.1 . .
C6 C7 H7 120.1 . .
C7 C8 C8A 120.70(14) . .
C7 C8 H8 119.6 . .
C8A C8 H8 119.6 . .
N9 C8A C8 118.27(13) . .
N9 C8A C4A 122.23(13) . .
C8 C8A C4A 119.50(13) . .
C9A N9 C8A 114.01(12) . .
N9 C9A N1 125.74(13) . .
N9 C9A C3A 126.06(13) . .
N1 C9A C3A 108.19(12) . .
C16 C11 C12 120.67(15) . .
C16 C11 N1 119.84(14) . .
C12 C11 N1 119.48(14) . .
C11 C12 C13 119.34(17) . .
C11 C12 H12 120.3 . .
C13 C12 H12 120.3 . .
C14 C13 C12 120.38(18) . .
C14 C13 H13 119.8 . .
C12 C13 H13 119.8 . .
C13 C14 C15 119.85(17) . .
C13 C14 H14 120.1 . .
C15 C14 H14 120.1 . .
C14 C15 C16 120.55(18) . .
C14 C15 H15 119.7 . .
C16 C15 H15 119.7 . .
C11 C16 C15 119.19(17) . .
C11 C16 H16 120.4 . .
C15 C16 H16 120.4 . .
N30 C30 C3 118.14(13) . .
N30 C30 C31 123.04(13) . .
C3 C30 C31 118.76(12) . .
C36 C31 C32 120.04(13) . .
C36 C31 C30 120.96(13) . .
C32 C31 C30 118.98(13) . .
C31 C32 C33 120.13(14) . .
C31 C32 H32 119.9 . .
C33 C32 H32 119.9 . .
C34 C33 C32 119.70(15) . .
C34 C33 H33 120.2 . .
C32 C33 H33 120.2 . .
C35 C34 C33 120.40(14) . .
C35 C34 H34 119.8 . .
C33 C34 H34 119.8 . .
C34 C35 C36 120.01(15) . .
C34 C35 H35 120.0 . .
C36 C35 H35 120.0 . .
C31 C36 C35 119.72(14) . .
C31 C36 H36 120.1 . .
C35 C36 H36 120.1 . .
C30 N30 C37 128.54(12) . .
C30 N30 Zn1 132.87(10) . .
C37 N30 Zn1 98.44(9) . .
N42 C37 C38 121.29(13) . .
N42 C37 N30 106.98(12) . .
C38 C37 N30 131.73(13) . .
C39 C38 C37 118.23(14) . .
C39 C38 H38 120.9 . .
C37 C38 H38 120.9 . .
C40 C39 C38 120.22(15) . .
C40 C39 H39 119.9 . .
C38 C39 H39 119.9 . .
C39 C40 C41 118.27(15) . .
C39 C40 H40 120.9 . .
C41 C40 H40 120.9 . .
N42 C41 C40 122.22(14) . .
N42 C41 H41 118.9 . .
C40 C41 H41 118.9 . .
C41 N42 C37 119.76(13) . .
C41 N42 Zn1 146.51(11) . .
C37 N42 Zn1 93.72(9) . .

loop_
_geom_bond_atom_site_label_1
_geom_bond_atom_site_label_2
_geom_bond_distance
_geom_bond_site_symmetry_2
Zn1 N30 2.1169(12) .
Zn1 N30 2.1169(12) 2_657
Zn1 N4 2.1500(12) .
Zn1 N4 2.1500(12) 2_657
Zn1 N42 2.2614(12) .
Zn1 N42 2.2614(12) 2_657
N1 C9A 1.3835(18) .
N1 C2 1.4131(18) .
N1 C11 1.4312(18) .
C2 O2 1.2290(18) .
C2 C3 1.4602(19) .
O2 O43 2.762(4) .
O2 O44 2.827(3) .
O2 O45 2.871(6) .
C3 C30 1.415(2) .
C3 C3A 1.4270(19) .
C3A N4 1.3270(18) .
C3A C9A 1.4549(19) .
N4 C4A 1.3945(18) .
C4A C5 1.406(2) .
C4A C8A 1.419(2) .
C5 C6 1.378(2) .
C5 H5 0.9500 .
C6 C7 1.400(2) .
C6 H6 0.9500 .
C7 C8 1.374(2) .
C7 H7 0.9500 .
C8 C8A 1.408(2) .
C8 H8 0.9500 .
C8A N9 1.3857(19) .
N9 C9A 1.2924(19) .
C11 C16 1.386(2) .
C11 C12 1.387(2) .
C12 C13 1.392(2) .
C12 H12 0.9500 .
C13 C14 1.380(3) .
C13 H13 0.9500 .
C14 C15 1.382(3) .
C14 H14 0.9500 .
C15 C16 1.391(2) .
C15 H15 0.9500 .
C16 H16 0.9500 .
C30 N30 1.3143(19) .
C30 C31 1.4985(19) .
C31 C36 1.387(2) .
C31 C32 1.387(2) .
C32 C33 1.390(2) .
C32 H32 0.9500 .
C33 C34 1.383(2) .
C33 H33 0.9500 .
C34 C35 1.383(2) .
C34 H34 0.9500 .
C35 C36 1.393(2) .
C35 H35 0.9500 .
C36 H36 0.9500 .
N30 C37 1.4089(18) .
C37 N42 1.3529(18) .
C37 C38 1.396(2) .
C38 C39 1.390(2) .
C38 H38 0.9500 .
C39 C40 1.384(2) .
C39 H39 0.9500 .
C40 C41 1.388(2) .
C40 H40 0.9500 .
C41 N42 1.335(2) .
C41 H41 0.9500 .
O43 C46 1.3996(10) .
O43 C48 1.3997(10) .
O43 C47 1.4003(10) .
O44 C46 1.4001(10) .
O45 C46 1.4001(10) .

loop_
_geom_torsion_atom_site_label_1
_geom_torsion_atom_site_label_2
_geom_torsion_atom_site_label_3
_geom_torsion_atom_site_label_4
_geom_torsion
_geom_torsion_site_symmetry_1
C9A N1 C2 O2 179.52(13) .
C11 N1 C2 O2 3.1(2) .
C9A N1 C2 C3 -1.06(16) .
C11 N1 C2 C3 -177.45(13) .
N1 C2 O2 O43 -71.3(2) .
C3 C2 O2 O43 109.5(2) .
N1 C2 O2 O44 -58.61(19) .
C3 C2 O2 O44 122.12(17) .
N1 C2 O2 O45 -86.58(19) .
C3 C2 O2 O45 94.2(2) .
O2 C2 C3 C30 1.5(2) .
N1 C2 C3 C30 -177.87(13) .
O2 C2 C3 C3A -179.82(15) .
N1 C2 C3 C3A 0.84(15) .
C30 C3 C3A N4 -1.8(3) .
C2 C3 C3A N4 179.56(15) .
C30 C3 C3A C9A 178.32(13) .
C2 C3 C3A C9A -0.32(15) .
C3 C3A N4 C4A -179.04(14) .
C9A C3A N4 C4A 0.82(19) .
C3 C3A N4 Zn1 3.4(2) .
C9A C3A N4 Zn1 -176.73(10) .
N30 Zn1 N4 C3A -1.83(11) .
N30 Zn1 N4 C3A 155.47(10) 2_657
N4 Zn1 N4 C3A -113.79(11) 2_657
N42 Zn1 N4 C3A -6.20(16) .
N42 Zn1 N4 C3A 95.07(11) 2_657
N30 Zn1 N4 C4A -179.15(11) .
N30 Zn1 N4 C4A -21.84(12) 2_657
N4 Zn1 N4 C4A 68.89(10) 2_657
N42 Zn1 N4 C4A 176.49(10) .
N42 Zn1 N4 C4A -82.24(11) 2_657
C3A N4 C4A C5 178.24(13) .
Zn1 N4 C4A C5 -4.36(19) .
C3A N4 C4A C8A -2.3(2) .
Zn1 N4 C4A C8A 175.10(10) .
N4 C4A C5 C6 177.93(13) .
C8A C4A C5 C6 -1.5(2) .
C4A C5 C6 C7 0.6(2) .
C5 C6 C7 C8 0.5(2) .
C6 C7 C8 C8A -0.6(2) .
C7 C8 C8A N9 179.51(15) .
C7 C8 C8A C4A -0.4(2) .
N4 C4A C8A N9 2.1(2) .
C5 C4A C8A N9 -178.46(14) .
N4 C4A C8A C8 -178.03(13) .
C5 C4A C8A C8 1.4(2) .
C8 C8A N9 C9A 179.98(14) .
C4A C8A N9 C9A -0.1(2) .
C8A N9 C9A N1 -179.84(13) .
C8A N9 C9A C3A -1.5(2) .
C2 N1 C9A N9 179.49(14) .
C11 N1 C9A N9 -4.2(2) .
C2 N1 C9A C3A 0.87(16) .
C11 N1 C9A C3A 177.18(13) .
N4 C3A C9A N9 1.2(2) .
C3 C3A C9A N9 -178.94(14) .
N4 C3A C9A N1 179.78(12) .
C3 C3A C9A N1 -0.32(16) .
C9A N1 C11 C16 132.99(16) .
C2 N1 C11 C16 -51.2(2) .
C9A N1 C11 C12 -48.2(2) .
C2 N1 C11 C12 127.64(16) .
C16 C11 C12 C13 1.1(2) .
N1 C11 C12 C13 -177.77(14) .
C11 C12 C13 C14 -0.6(3) .
C12 C13 C14 C15 -0.1(3) .
C13 C14 C15 C16 0.4(3) .
C12 C11 C16 C15 -0.8(3) .
N1 C11 C16 C15 178.00(16) .
C14 C15 C16 C11 0.1(3) .
C3A C3 C30 N30 -1.5(2) .
C2 C3 C30 N30 176.91(13) .
C3A C3 C30 C31 175.86(13) .
C2 C3 C30 C31 -5.7(2) .
N30 C30 C31 C36 -82.50(18) .
C3 C30 C31 C36 100.27(17) .
N30 C30 C31 C32 95.71(17) .
C3 C30 C31 C32 -81.52(17) .
C36 C31 C32 C33 0.5(2) .
C30 C31 C32 C33 -177.72(14) .
C31 C32 C33 C34 0.0(2) .
C32 C33 C34 C35 -0.3(3) .
C33 C34 C35 C36 0.1(3) .
C32 C31 C36 C35 -0.7(2) .
C30 C31 C36 C35 177.47(15) .
C34 C35 C36 C31 0.4(3) .
C3 C30 N30 C37 177.00(13) .
C31 C30 N30 C37 -0.3(2) .
C3 C30 N30 Zn1 2.5(2) .
C31 C30 N30 Zn1 -174.77(10) .
N30 Zn1 N30 C30 -135.97(13) 2_657
N4 Zn1 N30 C30 -0.91(13) .
N4 Zn1 N30 C30 93.64(13) 2_657
N42 Zn1 N30 C30 176.57(15) .
N42 Zn1 N30 C30 -95.56(13) 2_657
N30 Zn1 N30 C37 48.36(7) 2_657
N4 Zn1 N30 C37 -176.58(8) .
N4 Zn1 N30 C37 -82.03(9) 2_657
N42 Zn1 N30 C37 0.90(8) .
N42 Zn1 N30 C37 88.77(8) 2_657
C30 N30 C37 N42 -177.31(13) .
Zn1 N30 C37 N42 -1.37(12) .
C30 N30 C37 C38 2.4(3) .
Zn1 N30 C37 C38 178.30(14) .
N42 C37 C38 C39 0.4(2) .
N30 C37 C38 C39 -179.25(15) .
C37 C38 C39 C40 -1.1(2) .
C38 C39 C40 C41 0.6(3) .
C39 C40 C41 N42 0.6(3) .
C40 C41 N42 C37 -1.3(2) .
C40 C41 N42 Zn1 177.31(14) .
C38 C37 N42 C41 0.8(2) .
N30 C37 N42 C41 -179.48(13) .
C38 C37 N42 Zn1 -178.44(12) .
N30 C37 N42 Zn1 1.27(11) .
N30 Zn1 N42 C41 -179.7(2) .
N30 Zn1 N42 C41 22.3(2) 2_657
N4 Zn1 N42 C41 -174.75(17) .
N4 Zn1 N42 C41 -67.2(2) 2_657
N42 Zn1 N42 C41 83.14(19) 2_657
N30 Zn1 N42 C37 -0.93(8) .
N30 Zn1 N42 C37 -158.84(8) 2_657
N4 Zn1 N42 C37 4.07(14) .
N4 Zn1 N42 C37 111.63(9) 2_657
N42 Zn1 N42 C37 -98.05(9) 2_657
